data_1507181
loop_
_publ_author_name
'Sather, Aaron C.'
'Berryman, Orion B.'
'Rebek, Jr, Julius'

_publ_section_title
;
 Synthesis of fused indazole ring systems and application to nigeglanine
 hydrobromide.
;
_journal_issue 6
_journal_name_full 'Organic letters'
_journal_page_first 1600
_journal_page_last 1603
_journal_paper_doi 10.1021/ol300303s
_journal_volume 14
_journal_year 2012
_chemical_formula_sum 'C8 H6 Br2 N2 O'
_chemical_formula_weight 305.97
_space_group_crystal_system monoclinic
_space_group_IT_number 14
_space_group_name_Hall '-P 2ybc'
_space_group_name_H-M_alt 'P 1 21/c 1'
_symmetry_space_group_name_Hall '-P 2ybc'
_symmetry_space_group_name_H-M 'P 1 21/c 1'
_atom_sites_solution_hydrogens geom
_atom_sites_solution_primary direct
_atom_sites_solution_secondary difmap
_cell_angle_alpha 90
_cell_angle_beta 94.6520(10)
_cell_angle_gamma 90
_cell_formula_units_Z 8
_cell_length_a 11.8358(3)
_cell_length_b 19.5236(5)
_cell_length_c 7.8905(2)
_cell_measurement_reflns_used 9893
_cell_measurement_temperature 100.(2)
_cell_measurement_theta_max 66.9557
_cell_measurement_theta_min 4.3792
_cell_volume 1817.31(8)
_computing_cell_refinement 'SAINT V7.68A (Bruker AXS, 2009)'
_computing_data_collection 'Bruker Instrument Service v2011.4.0.0'
_computing_data_reduction 'SAINT V7.68A (Bruker AXS, 2009)'
_computing_structure_refinement 'SHELXL-97 (Sheldrick, 2008)'
_computing_structure_solution 'SHELXS-97 (Sheldrick, 2008)'
_diffrn_ambient_temperature 100.(2)
_diffrn_detector_area_resol_mean 8.3333
_diffrn_measured_fraction_theta_full 0.965
_diffrn_measured_fraction_theta_max 0.965
_diffrn_measurement_device_type 'Bruker APEX II CCD'
_diffrn_measurement_method '\f and \w scans'
_diffrn_radiation_type 'Cu K\a'
_diffrn_radiation_wavelength 1.54178
_diffrn_reflns_av_R_equivalents 0.0535
_diffrn_reflns_av_sigmaI/netI 0.0337
_diffrn_reflns_limit_h_max 10
_diffrn_reflns_limit_h_min -13
_diffrn_reflns_limit_k_max 23
_diffrn_reflns_limit_k_min -20
_diffrn_reflns_limit_l_max 8
_diffrn_reflns_limit_l_min -9
_diffrn_reflns_number 14770
_diffrn_reflns_theta_full 67.45
_diffrn_reflns_theta_max 67.45
_diffrn_reflns_theta_min 3.75
_diffrn_source 'Incoatec ImuS micro-focus source with MX mirrors'
_exptl_absorpt_coefficient_mu 10.993
_exptl_absorpt_correction_T_max 0.753
_exptl_absorpt_correction_T_min 0.315
_exptl_absorpt_correction_type multi-scan
_exptl_absorpt_process_details 'SADABS V2008/1 (Bruker AXS)'
_exptl_crystal_colour 'clear colourless'
_exptl_crystal_density_diffrn 2.237
_exptl_crystal_density_method 'not measured'
_exptl_crystal_description cube
_exptl_crystal_F_000 1168
_exptl_crystal_size_max 0.100
_exptl_crystal_size_mid 0.100
_exptl_crystal_size_min 0.100
_refine_diff_density_max 1.222
_refine_diff_density_min -0.879
_refine_ls_extinction_coef 0.00192(11)
_refine_ls_extinction_method SHELXL
_refine_ls_goodness_of_fit_ref 1.295
_refine_ls_hydrogen_treatment mixed
_refine_ls_matrix_type full
_refine_ls_number_parameters 246
_refine_ls_number_reflns 3169
_refine_ls_number_restraints 0
_refine_ls_restrained_S_all 1.295
_refine_ls_R_factor_all 0.0324
_refine_ls_R_factor_gt 0.0297
_refine_ls_shift/su_max 0.002
_refine_ls_shift/su_mean 0.000
_refine_ls_structure_factor_coef Fsqd
_refine_ls_weighting_details 'calc w=1/[\s^2^(Fo^2^)+(0.0473P)^2^+2.6512P] where P=(Fo^2^+2Fc^2^)/3'
_refine_ls_weighting_scheme calc
_refine_ls_wR_factor_gt 0.0816
_refine_ls_wR_factor_ref 0.0926
_reflns_number_gt 3152
_reflns_number_total 3169
_reflns_threshold_expression >2sigma(I)
_cod_data_source_file ol300303s_si_004.cif
_cod_data_source_block I
_cod_database_code 1507181

loop_
_space_group_symop_operation_xyz
'x, y, z'
'-x, y+1/2, -z+1/2'
'-x, -y, -z'
'x, -y-1/2, z-1/2'

loop_
_atom_site_type_symbol
_atom_site_label
_atom_site_fract_x
_atom_site_fract_y
_atom_site_fract_z
_atom_site_U_iso_or_equiv
_atom_site_adp_type
_atom_site_calc_flag
_atom_site_refinement_flags
_atom_site_occupancy
Br Br1 0.15003(3) 0.235799(18) 0.06671(5) 0.01448(15) Uani d . 1
Br Br2 0.52365(3) 0.094509(18) 0.38273(5) 0.01722(15) Uani d . 1
Br Br3 0.67729(3) 0.508143(18) 0.50318(5) 0.01466(15) Uani d . 1
Br Br4 1.09039(3) 0.635271(18) 0.71853(5) 0.01732(15) Uani d . 1
O O1 0.3009(2) 0.36637(13) 0.1690(4) 0.0159(5) Uani d . 1
O O2 0.7967(2) 0.37759(13) 0.6809(3) 0.0132(5) Uani d . 1
N N1 0.6082(2) 0.26291(15) 0.4446(4) 0.0126(6) Uani d . 1
N N2 0.6196(2) 0.33281(15) 0.4489(4) 0.0144(6) Uani d . 1
N N3 1.1337(2) 0.47236(15) 0.8808(4) 0.0139(6) Uani d . 1
N N4 1.1278(3) 0.40470(15) 0.9265(4) 0.0148(6) Uani d . 1
C C1 0.2963(3) 0.24162(18) 0.1814(4) 0.0122(7) Uani d . 1
C C2 0.3454(3) 0.30515(17) 0.2134(4) 0.0123(7) Uani d . 1
C C3 0.4525(3) 0.30487(18) 0.3045(4) 0.0131(7) Uani d . 1
C C4 0.5086(3) 0.24372(18) 0.3591(4) 0.0118(7) Uani d . 1
C C5 0.7005(3) 0.22127(18) 0.5230(5) 0.0161(7) Uani d . 1
H H5A 0.6713 0.1911 0.6086 0.024 Uiso calc R 1
H H5B 0.7592 0.2512 0.5776 0.024 Uiso calc R 1
H H5C 0.7331 0.1935 0.4357 0.024 Uiso calc R 1
C C6 0.5270(3) 0.35818(18) 0.3649(5) 0.0134(7) Uani d . 1
H H6 0.5126 0.4056 0.3476 0.016 Uiso calc R 1
C C7 0.4556(3) 0.17989(18) 0.3202(4) 0.0125(7) Uani d . 1
C C8 0.3512(3) 0.18009(18) 0.2342(5) 0.0147(7) Uani d . 1
H H8 0.3142 0.1377 0.2089 0.018 Uiso calc R 1
C C9 0.8244(3) 0.49844(18) 0.6145(4) 0.0123(7) Uani d . 1
C C10 0.8581(3) 0.43611(17) 0.6831(4) 0.0113(7) Uani d . 1
C C11 0.9671(3) 0.43401(17) 0.7712(4) 0.0119(7) Uani d . 1
C C12 1.0376(3) 0.49244(18) 0.7868(4) 0.0123(7) Uani d . 1
C C13 1.2351(3) 0.51136(19) 0.9392(5) 0.0163(7) Uani d . 1
H H13A 1.2758 0.5247 0.8411 0.024 Uiso calc R 1
H H13B 1.2845 0.483 1.0161 0.024 Uiso calc R 1
H H13C 1.2128 0.5525 0.9994 0.024 Uiso calc R 1
C C14 1.0290(3) 0.38202(18) 0.8612(4) 0.0138(7) Uani d . 1
H H14 1.0028 0.3364 0.8732 0.017 Uiso calc R 1
C C15 1.0005(3) 0.55454(18) 0.7108(4) 0.0141(7) Uani d . 1
C C16 0.8947(3) 0.55658(18) 0.6263(4) 0.0146(7) Uani d . 1
H H16 0.8683 0.5982 0.5746 0.017 Uiso calc R 1
H H1 0.250(6) 0.367(3) 0.109(8) 0.040(18) Uiso d . 1
H H2 0.735(6) 0.379(3) 0.620(8) 0.046(17) Uiso d . 1

loop_
_atom_site_aniso_label
_atom_site_aniso_U_11
_atom_site_aniso_U_22
_atom_site_aniso_U_33
_atom_site_aniso_U_12
_atom_site_aniso_U_13
_atom_site_aniso_U_23
Br1 0.0109(2) 0.0126(2) 0.0192(2) -0.00141(13) -0.00315(15) 0.00023(13)
Br2 0.0143(2) 0.0097(2) 0.0272(2) 0.00256(13) -0.00179(16) 0.00095(14)
Br3 0.0118(2) 0.0117(2) 0.0197(2) 0.00051(13) -0.00357(15) 0.00110(13)
Br4 0.0167(2) 0.0123(2) 0.0228(2) -0.00603(13) 0.00085(16) -0.00013(14)
O1 0.0119(13) 0.0108(12) 0.0236(14) 0.0029(10) -0.0070(12) -0.0021(10)
O2 0.0100(12) 0.0112(12) 0.0174(12) -0.0028(10) -0.0039(10) 0.0007(10)
N1 0.0106(14) 0.0100(14) 0.0169(15) 0.0002(11) -0.0010(12) -0.0001(11)
N2 0.0122(15) 0.0103(14) 0.0204(15) -0.0012(11) -0.0009(12) 0.0001(12)
N3 0.0105(14) 0.0132(14) 0.0176(15) -0.0004(11) -0.0003(12) -0.0012(12)
N4 0.0136(15) 0.0132(15) 0.0174(15) 0.0016(11) -0.0009(12) 0.0004(12)
C1 0.0085(16) 0.0131(17) 0.0145(17) -0.0005(13) -0.0016(13) -0.0022(13)
C2 0.0134(17) 0.0109(16) 0.0130(16) 0.0016(13) 0.0034(13) 0.0012(13)
C3 0.0113(16) 0.0124(17) 0.0158(16) 0.0001(13) 0.0017(13) -0.0019(13)
C4 0.0125(17) 0.0099(16) 0.0133(16) 0.0012(13) 0.0031(13) -0.0009(13)
C5 0.0123(17) 0.0126(17) 0.0222(19) 0.0020(14) -0.0057(14) 0.0007(14)
C6 0.0119(17) 0.0098(16) 0.0186(18) 0.0015(12) 0.0024(14) 0.0005(13)
C7 0.0121(16) 0.0111(16) 0.0147(16) 0.0013(13) 0.0024(13) 0.0013(13)
C8 0.0178(18) 0.0093(15) 0.0177(17) -0.0025(14) 0.0061(14) -0.0021(13)
C9 0.0089(16) 0.0148(17) 0.0130(17) 0.0014(13) -0.0009(13) 0.0013(13)
C10 0.0120(16) 0.0101(16) 0.0121(16) -0.0019(13) 0.0024(13) -0.0031(13)
C11 0.0097(16) 0.0108(16) 0.0157(16) 0.0003(13) 0.0039(13) -0.0014(13)
C12 0.0109(16) 0.0136(17) 0.0128(16) 0.0004(13) 0.0038(13) -0.0032(13)
C13 0.0090(17) 0.0200(19) 0.0194(18) -0.0027(14) -0.0015(14) -0.0034(14)
C14 0.0128(17) 0.0116(17) 0.0171(17) -0.0015(13) 0.0017(14) -0.0021(14)
C15 0.0134(17) 0.0131(17) 0.0161(17) -0.0033(13) 0.0022(13) -0.0026(13)
C16 0.0175(18) 0.0111(16) 0.0153(17) 0.0025(14) 0.0027(14) 0.0000(13)

loop_
_atom_type_symbol
_atom_type_description
_atom_type_scat_dispersion_real
_atom_type_scat_dispersion_imag
_atom_type_scat_source
C C 0.0181 0.0091 'International Tables Vol C Tables 4.2.6.8 and 6.1.1.4'
H H 0.0000 0.0000 'International Tables Vol C Tables 4.2.6.8 and 6.1.1.4'
N N 0.0311 0.0180 'International Tables Vol C Tables 4.2.6.8 and 6.1.1.4'
O O 0.0492 0.0322 'International Tables Vol C Tables 4.2.6.8 and 6.1.1.4'
Br Br -0.6763 1.2805 'International Tables Vol C Tables 4.2.6.8 and 6.1.1.4'

loop_
_geom_angle_atom_site_label_1
_geom_angle_atom_site_label_2
_geom_angle_atom_site_label_3
_geom_angle
C2 O1 H1 118.(5)
C10 O2 H2 115.(4)
C4 N1 N2 111.4(3)
C4 N1 C5 130.2(3)
N2 N1 C5 118.4(3)
C6 N2 N1 106.4(3)
C12 N3 N4 111.2(3)
C12 N3 C13 130.4(3)
N4 N3 C13 118.4(3)
C14 N4 N3 106.5(3)
C2 C1 C8 122.1(3)
C2 C1 Br1 119.7(3)
C8 C1 Br1 118.1(3)
O1 C2 C1 126.9(3)
O1 C2 C3 117.1(3)
C1 C2 C3 116.0(3)
C2 C3 C4 122.7(3)
C2 C3 C6 132.7(3)
C4 C3 C6 104.6(3)
N1 C4 C3 106.5(3)
N1 C4 C7 134.3(3)
C3 C4 C7 119.1(3)
N1 C5 H5A 109.5
N1 C5 H5B 109.5
H5A C5 H5B 109.5
N1 C5 H5C 109.5
H5A C5 H5C 109.5
H5B C5 H5C 109.5
N2 C6 C3 111.0(3)
N2 C6 H6 124.5
C3 C6 H6 124.5
C8 C7 C4 118.3(3)
C8 C7 Br2 118.7(3)
C4 C7 Br2 123.0(3)
C7 C8 C1 121.8(3)
C7 C8 H8 119.1
C1 C8 H8 119.1
C10 C9 C16 122.4(3)
C10 C9 Br3 119.8(3)
C16 C9 Br3 117.8(3)
O2 C10 C9 127.0(3)
O2 C10 C11 116.7(3)
C9 C10 C11 116.2(3)
C14 C11 C12 105.0(3)
C14 C11 C10 133.1(3)
C12 C11 C10 121.9(3)
N3 C12 C15 134.2(3)
N3 C12 C11 106.0(3)
C15 C12 C11 119.8(3)
N3 C13 H13A 109.5
N3 C13 H13B 109.5
H13A C13 H13B 109.5
N3 C13 H13C 109.5
H13A C13 H13C 109.5
H13B C13 H13C 109.5
N4 C14 C11 111.3(3)
N4 C14 H14 124.3
C11 C14 H14 124.3
C16 C15 C12 118.3(3)
C16 C15 Br4 118.6(3)
C12 C15 Br4 123.1(3)
C15 C16 C9 121.4(3)
C15 C16 H16 119.3
C9 C16 H16 119.3

loop_
_geom_bond_atom_site_label_1
_geom_bond_atom_site_label_2
_geom_bond_distance
Br1 C1 1.891(3)
Br2 C7 1.899(3)
Br3 C9 1.895(3)
Br4 C15 1.900(3)
O1 C2 1.341(4)
O1 H1 0.73(7)
O2 C10 1.353(4)
O2 H2 0.84(7)
N1 C4 1.362(5)
N1 N2 1.371(4)
N1 C5 1.459(5)
N2 C6 1.329(5)
N3 C12 1.364(5)
N3 N4 1.372(4)
N3 C13 1.463(5)
N4 C14 1.315(5)
C1 C2 1.384(5)
C1 C8 1.412(5)
C2 C3 1.405(5)
C3 C4 1.416(5)
C3 C6 1.421(5)
C4 C7 1.417(5)
C5 H5A 0.98
C5 H5B 0.98
C5 H5C 0.98
C6 H6 0.95
C7 C8 1.361(5)
C8 H8 0.95
C9 C10 1.378(5)
C9 C16 1.406(5)
C10 C11 1.415(5)
C11 C14 1.410(5)
C11 C12 1.413(5)
C12 C15 1.407(5)
C13 H13A 0.98
C13 H13B 0.98
C13 H13C 0.98
C14 H14 0.95
C15 C16 1.371(5)
C16 H16 0.95

loop_
_geom_torsion_atom_site_label_1
_geom_torsion_atom_site_label_2
_geom_torsion_atom_site_label_3
_geom_torsion_atom_site_label_4
_geom_torsion
C4 N1 N2 C6 -0.3(4)
C5 N1 N2 C6 177.9(3)
C12 N3 N4 C14 0.3(4)
C13 N3 N4 C14 179.1(3)
C8 C1 C2 O1 180.0(3)
Br1 C1 C2 O1 -1.0(5)
C8 C1 C2 C3 -1.2(5)
Br1 C1 C2 C3 177.8(2)
O1 C2 C3 C4 179.8(3)
C1 C2 C3 C4 0.9(5)
O1 C2 C3 C6 1.0(6)
C1 C2 C3 C6 -177.9(4)
N2 N1 C4 C3 0.2(4)
C5 N1 C4 C3 -177.8(3)
N2 N1 C4 C7 -179.1(4)
C5 N1 C4 C7 2.9(6)
C2 C3 C4 N1 -179.1(3)
C6 C3 C4 N1 0.0(4)
C2 C3 C4 C7 0.3(5)
C6 C3 C4 C7 179.4(3)
N1 N2 C6 C3 0.3(4)
C2 C3 C6 N2 178.7(3)
C4 C3 C6 N2 -0.2(4)
N1 C4 C7 C8 177.9(3)
C3 C4 C7 C8 -1.3(5)
N1 C4 C7 Br2 -2.0(6)
C3 C4 C7 Br2 178.8(2)
C4 C7 C8 C1 1.0(5)
Br2 C7 C8 C1 -179.0(3)
C2 C1 C8 C7 0.3(5)
Br1 C1 C8 C7 -178.8(3)
C16 C9 C10 O2 179.0(3)
Br3 C9 C10 O2 0.3(5)
C16 C9 C10 C11 1.7(5)
Br3 C9 C10 C11 -177.0(2)
O2 C10 C11 C14 0.1(5)
C9 C10 C11 C14 177.7(4)
O2 C10 C11 C12 -178.0(3)
C9 C10 C11 C12 -0.4(5)
N4 N3 C12 C15 179.7(4)
C13 N3 C12 C15 1.1(6)
N4 N3 C12 C11 -0.4(4)
C13 N3 C12 C11 -178.9(3)
C14 C11 C12 N3 0.3(4)
C10 C11 C12 N3 178.8(3)
C14 C11 C12 C15 -179.7(3)
C10 C11 C12 C15 -1.2(5)
N3 N4 C14 C11 -0.1(4)
C12 C11 C14 N4 -0.1(4)
C10 C11 C14 N4 -178.4(3)
N3 C12 C15 C16 -178.6(4)
C11 C12 C15 C16 1.4(5)
N3 C12 C15 Br4 1.9(6)
C11 C12 C15 Br4 -178.1(2)
C12 C15 C16 C9 -0.2(5)
Br4 C15 C16 C9 179.4(3)
C10 C9 C16 C15 -1.5(5)
Br3 C9 C16 C15 177.3(3)
